data_7029243
loop_
_publ_author_name
'Barbon, Stephanie M.'
'Staroverov, Viktor N.'
'Boyle, Paul D.'
'Gilroy, Joe B.'

_publ_section_title
;
 Hydrogen-bond-supported dimeric boron complexes of potentially
 tetradentate \b-diketiminate ligands.
;
_journal_issue 1
_journal_name_full 'Dalton transactions (Cambridge, England : 2003)'
_journal_page_first 240
_journal_page_last 250
_journal_paper_doi 10.1039/c3dt52188e
_journal_volume 43
_journal_year 2014
_chemical_formula_sum 'C34 H32 B2 N4 O5'
_chemical_formula_weight 598.26
_chemical_name_systematic
; 
 ? 
;
_space_group_IT_number 14
_symmetry_cell_setting monoclinic
_symmetry_space_group_name_Hall '-P 2ybc'
_symmetry_space_group_name_H-M 'P 1 21/c 1'
_atom_sites_solution_hydrogens geom
_atom_sites_solution_primary direct
_atom_sites_solution_secondary difmap
_audit_creation_method SHELXL-97
_cell_angle_alpha 90.00
_cell_angle_beta 111.449(12)
_cell_angle_gamma 90.00
_cell_formula_units_Z 4
_cell_length_a 11.679(4)
_cell_length_b 18.005(6)
_cell_length_c 15.166(4)
_cell_measurement_reflns_used 9050
_cell_measurement_temperature 110
_cell_measurement_theta_max 27.87
_cell_measurement_theta_min 2.81
_cell_volume 2968.2(16)
_computing_cell_refinement SAINT
_computing_data_collection Apex2
_computing_data_reduction SAINT
_computing_molecular_graphics NRCVAX
_computing_publication_material cif2tables.py
_computing_structure_refinement XL
_computing_structure_solution XS
_diffrn_ambient_temperature 110
_diffrn_measured_fraction_theta_full 0.998
_diffrn_measured_fraction_theta_max 0.998
_diffrn_measurement_device_type 'Bruker Kappa Axis Apex2'
_diffrn_measurement_method 'omega and phi scans'
_diffrn_radiation_monochromator graphite
_diffrn_radiation_source 'fine-focus sealed tube'
_diffrn_radiation_type MoK\a
_diffrn_radiation_wavelength 0.71073
_diffrn_reflns_av_R_equivalents 0.1033
_diffrn_reflns_av_unetI/netI 0.0957
_diffrn_reflns_limit_h_max 15
_diffrn_reflns_limit_h_min -15
_diffrn_reflns_limit_k_max 23
_diffrn_reflns_limit_k_min -23
_diffrn_reflns_limit_l_max 20
_diffrn_reflns_limit_l_min -20
_diffrn_reflns_number 50713
_diffrn_reflns_theta_full 28.29
_diffrn_reflns_theta_max 28.29
_diffrn_reflns_theta_min 1.83
_exptl_absorpt_coefficient_mu 0.090
_exptl_absorpt_correction_T_max 0.9958
_exptl_absorpt_correction_T_min 0.9326
_exptl_absorpt_correction_type multi-scan
_exptl_absorpt_process_details SADABS
_exptl_crystal_colour colourless
_exptl_crystal_density_diffrn 1.339
_exptl_crystal_density_method 'not measured'
_exptl_crystal_description needle
_exptl_crystal_F_000 1256
_exptl_crystal_size_max 0.79
_exptl_crystal_size_mid 0.05
_exptl_crystal_size_min 0.05
_refine_diff_density_max 0.439
_refine_diff_density_min -0.301
_refine_diff_density_rms 0.069
_refine_ls_extinction_coef 0.0068(7)
_refine_ls_extinction_expression Fc^*^=kFc[1+0.001xFc^2^\l^3^/sin(2\q)]^-1/4^
_refine_ls_extinction_method SHELXL
_refine_ls_goodness_of_fit_ref 1.010
_refine_ls_hydrogen_treatment constr
_refine_ls_matrix_type full
_refine_ls_number_parameters 413
_refine_ls_number_reflns 7362
_refine_ls_number_restraints 0
_refine_ls_restrained_S_all 1.010
_refine_ls_R_factor_all 0.1263
_refine_ls_R_factor_gt 0.0565
_refine_ls_shift/su_max 0.000
_refine_ls_shift/su_mean 0.000
_refine_ls_structure_factor_coef Fsqd
_refine_ls_weighting_details 'calc w=1/[\s^2^(Fo^2^)+(0.0635P)^2^+0.0000P] where P=(Fo^2^+2Fc^2^)/3'
_refine_ls_weighting_scheme calc
_refine_ls_wR_factor_gt 0.1172
_refine_ls_wR_factor_ref 0.1450
_reflns_number_gt 4020
_reflns_number_total 7362
_reflns_threshold_expression >2sigma(I)
_cod_data_source_file c3dt52188e.txt
_cod_data_source_block b13058
_cod_original_cell_volume 2968.3(17)
_cod_original_sg_symbol_H-M 'P 21/c'
_cod_database_code 7029243

loop_
_symmetry_equiv_pos_as_xyz
'x, y, z'
'-x, y+1/2, -z+1/2'
'-x, -y, -z'
'x, -y-1/2, z-1/2'

loop_
_atom_site_label
_atom_site_type_symbol
_atom_site_fract_x
_atom_site_fract_y
_atom_site_fract_z
_atom_site_U_iso_or_equiv
_atom_site_adp_type
_atom_site_occupancy
_atom_site_symmetry_multiplicity
_atom_site_calc_flag
_atom_site_refinement_flags
B1 B 0.4208(2) 0.57873(14) 0.70013(17) 0.0212(6) Uani 1 1 d .
N1 N 0.31172(16) 0.63355(10) 0.66732(11) 0.0206(4) Uani 1 1 d .
N2 N 0.51641(17) 0.60925(9) 0.79308(12) 0.0211(4) Uani 1 1 d .
C1 C 0.2763(2) 0.66119(12) 0.73557(14) 0.0227(5) Uani 1 1 d .
C2 C 0.3562(2) 0.65862(12) 0.83048(14) 0.0235(5) Uani 1 1 d .
H2 H 0.3242 0.6698 0.8782 0.028 Uiso 1 1 calc R
C3 C 0.4802(2) 0.64047(12) 0.85829(15) 0.0231(5) Uani 1 1 d .
C4 C 0.1513(2) 0.69492(14) 0.71125(15) 0.0307(6) Uani 1 1 d .
H4A H 0.1541 0.7474 0.6950 0.046 Uiso 1 1 calc R
H4B H 0.1256 0.6909 0.7658 0.046 Uiso 1 1 calc R
H4C H 0.0923 0.6686 0.6571 0.046 Uiso 1 1 calc R
C5 C 0.5687(2) 0.65714(13) 0.95613(14) 0.0283(6) Uani 1 1 d .
H5A H 0.6115 0.6115 0.9854 0.042 Uiso 1 1 calc R
H5B H 0.5238 0.6770 0.9943 0.042 Uiso 1 1 calc R
H5C H 0.6290 0.6939 0.9528 0.042 Uiso 1 1 calc R
C6 C 0.2388(2) 0.64699(12) 0.56915(14) 0.0205(5) Uani 1 1 d .
C7 C 0.1832(2) 0.58874(12) 0.50802(15) 0.0222(5) Uani 1 1 d .
O1 O 0.19583(16) 0.51601(8) 0.53326(11) 0.0327(4) Uani 1 1 d .
H1 H 0.2458 0.5119 0.5893 0.049 Uiso 1 1 calc R
C8 C 0.1077(2) 0.60465(13) 0.41493(15) 0.0252(5) Uani 1 1 d .
H8 H 0.0687 0.5653 0.3729 0.030 Uiso 1 1 calc R
C9 C 0.0892(2) 0.67715(13) 0.38352(15) 0.0255(5) Uani 1 1 d .
H9 H 0.0367 0.6875 0.3202 0.031 Uiso 1 1 calc R
C10 C 0.1465(2) 0.73508(13) 0.44355(15) 0.0259(5) Uani 1 1 d .
H10 H 0.1339 0.7849 0.4214 0.031 Uiso 1 1 calc R
C11 C 0.2221(2) 0.71986(12) 0.53582(15) 0.0241(5) Uani 1 1 d .
H11 H 0.2630 0.7593 0.5768 0.029 Uiso 1 1 calc R
C12 C 0.6336(2) 0.60207(12) 0.78631(15) 0.0233(5) Uani 1 1 d .
C13 C 0.6129(2) 0.58222(12) 0.69191(16) 0.0239(5) Uani 1 1 d .
O2 O 0.49135(14) 0.57508(8) 0.63712(10) 0.0241(4) Uani 1 1 d .
C14 C 0.7092(2) 0.57063(12) 0.66148(17) 0.0273(6) Uani 1 1 d .
H14 H 0.6949 0.5572 0.5977 0.033 Uiso 1 1 calc R
C15 C 0.8280(2) 0.57925(13) 0.72730(18) 0.0329(6) Uani 1 1 d .
H15 H 0.8959 0.5717 0.7080 0.039 Uiso 1 1 calc R
C16 C 0.8494(2) 0.59849(13) 0.82008(18) 0.0348(6) Uani 1 1 d .
H16 H 0.9316 0.6042 0.8634 0.042 Uiso 1 1 calc R
C17 C 0.7523(2) 0.60961(12) 0.85126(17) 0.0287(6) Uani 1 1 d .
H17 H 0.7673 0.6220 0.9154 0.034 Uiso 1 1 calc R
O12 O 0.36705(13) 0.50830(8) 0.71086(9) 0.0206(4) Uani 1 1 d .
B2 B 0.4213(2) 0.44033(14) 0.75933(17) 0.0212(6) Uani 1 1 d .
N3 N 0.32093(16) 0.38072(10) 0.72194(11) 0.0194(4) Uani 1 1 d .
N4 N 0.53408(16) 0.41326(9) 0.73864(11) 0.0199(4) Uani 1 1 d .
C18 C 0.3065(2) 0.35163(12) 0.63690(14) 0.0210(5) Uani 1 1 d .
C19 C 0.3994(2) 0.35940(12) 0.59979(14) 0.0228(5) Uani 1 1 d .
H19 H 0.3807 0.3490 0.5346 0.027 Uiso 1 1 calc R
C20 C 0.5183(2) 0.38189(12) 0.65497(14) 0.0213(5) Uani 1 1 d .
C21 C 0.1901(2) 0.31147(13) 0.58041(15) 0.0279(6) Uani 1 1 d .
H21A H 0.1815 0.2673 0.6152 0.042 Uiso 1 1 calc R
H21B H 0.1933 0.2964 0.5192 0.042 Uiso 1 1 calc R
H21C H 0.1196 0.3444 0.5699 0.042 Uiso 1 1 calc R
C22 C 0.6235(2) 0.36859(13) 0.62390(16) 0.0291(6) Uani 1 1 d .
H22A H 0.6743 0.4135 0.6347 0.044 Uiso 1 1 calc R
H22B H 0.5923 0.3563 0.5563 0.044 Uiso 1 1 calc R
H22C H 0.6733 0.3273 0.6602 0.044 Uiso 1 1 calc R
C23 C 0.2417(2) 0.36126(12) 0.77187(14) 0.0195(5) Uani 1 1 d .
C24 C 0.1739(2) 0.41650(12) 0.79561(14) 0.0205(5) Uani 1 1 d .
O3 O 0.17227(15) 0.48909(8) 0.76990(11) 0.0271(4) Uani 1 1 d .
H3 H 0.2268 0.4963 0.7469 0.041 Uiso 1 1 calc R
C25 C 0.0999(2) 0.39704(12) 0.84627(15) 0.0235(5) Uani 1 1 d .
H25 H 0.0528 0.4341 0.8622 0.028 Uiso 1 1 calc R
C26 C 0.0946(2) 0.32439(12) 0.87332(14) 0.0243(5) Uani 1 1 d .
H26 H 0.0449 0.3118 0.9086 0.029 Uiso 1 1 calc R
C27 C 0.1616(2) 0.26961(13) 0.84937(14) 0.0236(5) Uani 1 1 d .
H27 H 0.1564 0.2194 0.8668 0.028 Uiso 1 1 calc R
C28 C 0.2356(2) 0.28861(12) 0.80009(14) 0.0225(5) Uani 1 1 d .
H28 H 0.2833 0.2513 0.7852 0.027 Uiso 1 1 calc R
C29 C 0.6385(2) 0.42035(12) 0.82333(14) 0.0202(5) Uani 1 1 d .
C30 C 0.5934(2) 0.44050(12) 0.89442(15) 0.0209(5) Uani 1 1 d .
O4 O 0.46926(13) 0.44791(8) 0.86283(9) 0.0211(4) Uani 1 1 d .
C31 C 0.6716(2) 0.45091(12) 0.98692(15) 0.0228(5) Uani 1 1 d .
H31 H 0.6412 0.4649 1.0346 0.027 Uiso 1 1 calc R
C32 C 0.7962(2) 0.44025(12) 1.00780(16) 0.0263(5) Uani 1 1 d .
H32 H 0.8517 0.4462 1.0713 0.032 Uiso 1 1 calc R
C33 C 0.8419(2) 0.42117(13) 0.93861(15) 0.0264(5) Uani 1 1 d .
H33 H 0.9280 0.4148 0.9553 0.032 Uiso 1 1 calc R
C34 C 0.7633(2) 0.41112(12) 0.84445(15) 0.0239(5) Uani 1 1 d .
H34 H 0.7945 0.3984 0.7967 0.029 Uiso 1 1 calc R

loop_
_atom_site_aniso_label
_atom_site_aniso_U_11
_atom_site_aniso_U_22
_atom_site_aniso_U_33
_atom_site_aniso_U_23
_atom_site_aniso_U_13
_atom_site_aniso_U_12
B1 0.0237(16) 0.0216(14) 0.0203(12) 0.0007(10) 0.0104(11) 0.0017(12)
N1 0.0230(11) 0.0212(10) 0.0184(9) 0.0013(8) 0.0085(8) 0.0018(8)
N2 0.0209(11) 0.0211(10) 0.0216(9) 0.0018(8) 0.0080(8) -0.0006(8)
C1 0.0267(14) 0.0204(12) 0.0217(11) -0.0015(9) 0.0096(10) 0.0015(10)
C2 0.0309(15) 0.0214(13) 0.0202(11) 0.0009(9) 0.0117(10) 0.0018(10)
C3 0.0301(15) 0.0173(12) 0.0221(11) 0.0023(9) 0.0099(10) 0.0002(10)
C4 0.0291(15) 0.0396(15) 0.0239(12) 0.0002(11) 0.0101(11) 0.0103(12)
C5 0.0303(15) 0.0293(14) 0.0226(12) -0.0008(10) 0.0066(10) -0.0001(11)
C6 0.0180(13) 0.0252(13) 0.0190(11) 0.0014(9) 0.0078(9) 0.0013(10)
C7 0.0255(14) 0.0200(13) 0.0229(11) 0.0014(9) 0.0111(10) 0.0026(10)
O1 0.0387(12) 0.0247(10) 0.0273(9) 0.0022(7) 0.0033(8) -0.0005(8)
C8 0.0244(14) 0.0285(14) 0.0233(12) -0.0010(10) 0.0093(10) -0.0012(11)
C9 0.0225(14) 0.0343(14) 0.0194(11) 0.0040(10) 0.0072(10) 0.0015(11)
C10 0.0277(15) 0.0268(13) 0.0252(12) 0.0055(10) 0.0119(11) 0.0039(11)
C11 0.0277(14) 0.0235(13) 0.0222(11) -0.0008(9) 0.0104(10) 0.0007(10)
C12 0.0225(14) 0.0174(12) 0.0302(12) 0.0055(9) 0.0100(11) -0.0007(10)
C13 0.0207(14) 0.0212(12) 0.0289(12) 0.0052(10) 0.0080(10) 0.0006(10)
O2 0.0227(10) 0.0291(9) 0.0221(8) 0.0025(7) 0.0101(7) 0.0025(7)
C14 0.0275(15) 0.0255(13) 0.0327(13) 0.0068(10) 0.0157(11) 0.0022(11)
C15 0.0236(15) 0.0291(14) 0.0498(16) 0.0081(12) 0.0179(12) -0.0007(11)
C16 0.0258(16) 0.0323(15) 0.0430(15) 0.0053(12) 0.0086(12) -0.0003(12)
C17 0.0246(15) 0.0243(13) 0.0324(13) 0.0037(10) 0.0047(11) -0.0013(11)
O12 0.0209(9) 0.0203(8) 0.0211(8) 0.0007(6) 0.0084(6) 0.0017(7)
B2 0.0225(15) 0.0240(14) 0.0184(12) -0.0006(10) 0.0091(11) 0.0014(11)
N3 0.0197(11) 0.0218(10) 0.0188(9) -0.0005(8) 0.0093(8) 0.0007(8)
N4 0.0214(11) 0.0199(10) 0.0192(9) 0.0023(7) 0.0085(8) 0.0014(8)
C18 0.0279(14) 0.0168(12) 0.0193(11) 0.0007(9) 0.0099(10) 0.0029(10)
C19 0.0298(15) 0.0227(12) 0.0180(11) -0.0011(9) 0.0111(10) 0.0029(11)
C20 0.0282(14) 0.0196(12) 0.0199(11) 0.0036(9) 0.0134(10) 0.0046(10)
C21 0.0285(15) 0.0319(14) 0.0240(11) -0.0065(10) 0.0105(10) -0.0025(11)
C22 0.0315(15) 0.0329(14) 0.0273(12) -0.0027(11) 0.0161(11) 0.0026(11)
C23 0.0200(13) 0.0225(12) 0.0171(10) -0.0011(9) 0.0082(9) -0.0011(10)
C24 0.0209(13) 0.0187(12) 0.0212(11) -0.0026(9) 0.0067(9) -0.0023(10)
O3 0.0301(11) 0.0230(9) 0.0352(9) 0.0009(7) 0.0202(8) 0.0021(7)
C25 0.0234(14) 0.0254(13) 0.0243(12) -0.0053(10) 0.0119(10) -0.0029(10)
C26 0.0271(14) 0.0292(13) 0.0193(11) -0.0044(10) 0.0115(10) -0.0074(11)
C27 0.0266(14) 0.0245(13) 0.0186(11) 0.0020(9) 0.0069(10) -0.0012(10)
C28 0.0243(14) 0.0222(13) 0.0207(11) -0.0014(9) 0.0078(10) -0.0003(10)
C29 0.0222(14) 0.0162(12) 0.0212(11) 0.0028(9) 0.0069(10) 0.0009(10)
C30 0.0227(14) 0.0185(12) 0.0227(11) 0.0034(9) 0.0096(10) 0.0010(10)
O4 0.0192(9) 0.0255(9) 0.0197(7) 0.0000(6) 0.0083(6) 0.0016(7)
C31 0.0265(14) 0.0202(12) 0.0226(11) 0.0022(9) 0.0101(10) 0.0001(10)
C32 0.0263(15) 0.0244(13) 0.0254(12) 0.0023(10) 0.0061(10) -0.0006(10)
C33 0.0211(14) 0.0255(13) 0.0310(13) 0.0014(10) 0.0079(11) 0.0015(10)
C34 0.0264(14) 0.0207(12) 0.0274(12) 0.0023(10) 0.0129(10) 0.0023(10)

loop_
_atom_type_symbol
_atom_type_description
_atom_type_scat_dispersion_real
_atom_type_scat_dispersion_imag
_atom_type_scat_source
C C 0.0033 0.0016 'International Tables Vol C Tables 4.2.6.8 and 6.1.1.4'
H H 0.0000 0.0000 'International Tables Vol C Tables 4.2.6.8 and 6.1.1.4'
N N 0.0061 0.0033 'International Tables Vol C Tables 4.2.6.8 and 6.1.1.4'
O O 0.0106 0.0060 'International Tables Vol C Tables 4.2.6.8 and 6.1.1.4'
B B 0.0013 0.0007 'International Tables Vol C Tables 4.2.6.8 and 6.1.1.4'

loop_
_geom_angle_atom_site_label_1
_geom_angle_atom_site_label_2
_geom_angle_atom_site_label_3
_geom_angle
O12 B1 O2 113.64(18)
O12 B1 N1 104.82(18)
O2 B1 N1 114.25(18)
O12 B1 N2 114.01(18)
O2 B1 N2 102.60(18)
N1 B1 N2 107.64(18)
C1 N1 C6 120.16(18)
C1 N1 B1 116.05(17)
C6 N1 B1 123.18(17)
C3 N2 C12 132.03(19)
C3 N2 B1 120.47(19)
C12 N2 B1 107.28(17)
N1 C1 C2 120.1(2)
N1 C1 C4 120.52(19)
C2 C1 C4 119.35(19)
C3 C2 C1 123.3(2)
C3 C2 H2 118.4
C1 C2 H2 118.4
N2 C3 C2 116.82(19)
N2 C3 C5 121.9(2)
C2 C3 C5 121.3(2)
C1 C4 H4A 109.5
C1 C4 H4B 109.5
H4A C4 H4B 109.5
C1 C4 H4C 109.5
H4A C4 H4C 109.5
H4B C4 H4C 109.5
C3 C5 H5A 109.5
C3 C5 H5B 109.5
H5A C5 H5B 109.5
C3 C5 H5C 109.5
H5A C5 H5C 109.5
H5B C5 H5C 109.5
C7 C6 C11 119.86(19)
C7 C6 N1 121.13(19)
C11 C6 N1 119.00(19)
O1 C7 C6 124.24(19)
O1 C7 C8 116.6(2)
C6 C7 C8 119.2(2)
C7 O1 H1 109.5
C9 C8 C7 120.4(2)
C9 C8 H8 119.8
C7 C8 H8 119.8
C8 C9 C10 120.6(2)
C8 C9 H9 119.7
C10 C9 H9 119.7
C11 C10 C9 119.5(2)
C11 C10 H10 120.2
C9 C10 H10 120.2
C10 C11 C6 120.5(2)
C10 C11 H11 119.8
C6 C11 H11 119.8
C17 C12 C13 120.2(2)
C17 C12 N2 133.1(2)
C13 C12 N2 106.61(19)
O2 C13 C14 125.2(2)
O2 C13 C12 113.40(19)
C14 C13 C12 121.4(2)
C13 O2 B1 107.76(16)
C13 C14 C15 117.7(2)
C13 C14 H14 121.2
C15 C14 H14 121.2
C16 C15 C14 121.4(2)
C16 C15 H15 119.3
C14 C15 H15 119.3
C15 C16 C17 121.0(2)
C15 C16 H16 119.5
C17 C16 H16 119.5
C12 C17 C16 118.2(2)
C12 C17 H17 120.9
C16 C17 H17 120.9
B2 O12 B1 131.96(18)
O12 B2 O4 112.90(18)
O12 B2 N3 105.62(18)
O4 B2 N3 113.62(18)
O12 B2 N4 114.33(18)
O4 B2 N4 103.14(17)
N3 B2 N4 107.32(18)
C18 N3 C23 122.12(18)
C18 N3 B2 115.92(18)
C23 N3 B2 121.82(17)
C20 N4 C29 132.21(19)
C20 N4 B2 119.66(19)
C29 N4 B2 107.66(17)
N3 C18 C19 120.2(2)
N3 C18 C21 120.33(19)
C19 C18 C21 119.46(19)
C20 C19 C18 122.41(19)
C20 C19 H19 118.8
C18 C19 H19 118.8
N4 C20 C19 116.97(19)
N4 C20 C22 121.6(2)
C19 C20 C22 121.34(19)
C18 C21 H21A 109.5
C18 C21 H21B 109.5
H21A C21 H21B 109.5
C18 C21 H21C 109.5
H21A C21 H21C 109.5
H21B C21 H21C 109.5
C20 C22 H22A 109.5
C20 C22 H22B 109.5
H22A C22 H22B 109.5
C20 C22 H22C 109.5
H22A C22 H22C 109.5
H22B C22 H22C 109.5
C28 C23 C24 119.57(19)
C28 C23 N3 120.58(19)
C24 C23 N3 119.80(19)
O3 C24 C25 116.89(19)
O3 C24 C23 123.95(19)
C25 C24 C23 119.1(2)
C24 O3 H3 109.5
C26 C25 C24 120.4(2)
C26 C25 H25 119.8
C24 C25 H25 119.8
C25 C26 C27 120.4(2)
C25 C26 H26 119.8
C27 C26 H26 119.8
C28 C27 C26 119.5(2)
C28 C27 H27 120.3
C26 C27 H27 120.3
C27 C28 C23 121.0(2)
C27 C28 H28 119.5
C23 C28 H28 119.5
C34 C29 C30 120.7(2)
C34 C29 N4 133.15(19)
C30 C29 N4 106.15(19)
O4 C30 C31 124.81(19)
O4 C30 C29 113.89(18)
C31 C30 C29 121.3(2)
C30 O4 B2 107.99(16)
C30 C31 C32 117.6(2)
C30 C31 H31 121.2
C32 C31 H31 121.2
C33 C32 C31 121.7(2)
C33 C32 H32 119.1
C31 C32 H32 119.1
C32 C33 C34 121.0(2)
C32 C33 H33 119.5
C34 C33 H33 119.5
C29 C34 C33 117.6(2)
C29 C34 H34 121.2
C33 C34 H34 121.2

loop_
_geom_bond_atom_site_label_1
_geom_bond_atom_site_label_2
_geom_bond_distance
B1 O12 1.450(3)
B1 O2 1.474(3)
B1 N1 1.543(3)
B1 N2 1.545(3)
N1 C1 1.343(3)
N1 C6 1.440(3)
N2 C3 1.334(3)
N2 C12 1.415(3)
C1 C2 1.401(3)
C1 C4 1.497(3)
C2 C3 1.391(3)
C2 H2 0.9500
C3 C5 1.496(3)
C4 H4A 0.9800
C4 H4B 0.9800
C4 H4C 0.9800
C5 H5A 0.9800
C5 H5B 0.9800
C5 H5C 0.9800
C6 C7 1.393(3)
C6 C11 1.394(3)
C7 O1 1.357(3)
C7 C8 1.394(3)
O1 H1 0.8400
C8 C9 1.379(3)
C8 H8 0.9500
C9 C10 1.385(3)
C9 H9 0.9500
C10 C11 1.382(3)
C10 H10 0.9500
C11 H11 0.9500
C12 C17 1.383(3)
C12 C13 1.408(3)
C13 O2 1.363(3)
C13 C14 1.379(3)
C14 C15 1.390(3)
C14 H14 0.9500
C15 C16 1.380(3)
C15 H15 0.9500
C16 C17 1.393(3)
C16 H16 0.9500
C17 H17 0.9500
O12 B2 1.449(3)
B2 O4 1.467(3)
B2 N3 1.537(3)
B2 N4 1.540(3)
N3 C18 1.344(3)
N3 C23 1.437(3)
N4 C20 1.339(3)
N4 C29 1.417(3)
C18 C19 1.400(3)
C18 C21 1.501(3)
C19 C20 1.394(3)
C19 H19 0.9500
C20 C22 1.488(3)
C21 H21A 0.9800
C21 H21B 0.9800
C21 H21C 0.9800
C22 H22A 0.9800
C22 H22B 0.9800
C22 H22C 0.9800
C23 C28 1.386(3)
C23 C24 1.398(3)
C24 O3 1.362(3)
C24 C25 1.395(3)
O3 H3 0.8400
C25 C26 1.379(3)
C25 H25 0.9500
C26 C27 1.387(3)
C26 H26 0.9500
C27 C28 1.377(3)
C27 H27 0.9500
C28 H28 0.9500
C29 C34 1.383(3)
C29 C30 1.409(3)
C30 O4 1.357(3)
C30 C31 1.379(3)
C31 C32 1.384(3)
C31 H31 0.9500
C32 C33 1.384(3)
C32 H32 0.9500
C33 C34 1.399(3)
C33 H33 0.9500
C34 H34 0.9500

loop_
_geom_hbond_atom_site_label_D
_geom_hbond_atom_site_label_H
_geom_hbond_atom_site_label_A
_geom_hbond_distance_DH
_geom_hbond_distance_HA
_geom_hbond_distance_DA
_geom_hbond_angle_DHA
O1 H1 N1 0.84 2.47 2.904(2) 112.7
O1 H1 O12 0.84 1.87 2.708(2) 174.7
O3 H3 O12 0.84 1.92 2.754(2) 172.2
O3 H3 N3 0.84 2.45 2.876(2) 112.6

loop_
_geom_torsion_atom_site_label_1
_geom_torsion_atom_site_label_2
_geom_torsion_atom_site_label_3
_geom_torsion_atom_site_label_4
_geom_torsion
O12 B1 N1 C1 80.6(2)
O2 B1 N1 C1 -154.40(19)
N2 B1 N1 C1 -41.2(2)
O12 B1 N1 C6 -90.5(2)
O2 B1 N1 C6 34.6(3)
N2 B1 N1 C6 147.80(18)
O12 B1 N2 C3 -76.2(3)
O2 B1 N2 C3 160.52(18)
N1 B1 N2 C3 39.7(3)
O12 B1 N2 C12 108.5(2)
O2 B1 N2 C12 -14.8(2)
N1 B1 N2 C12 -135.68(17)
C6 N1 C1 C2 -169.7(2)
B1 N1 C1 C2 19.0(3)
C6 N1 C1 C4 10.4(3)
B1 N1 C1 C4 -160.9(2)
N1 C1 C2 C3 11.6(3)
C4 C1 C2 C3 -168.5(2)
C12 N2 C3 C2 160.4(2)
B1 N2 C3 C2 -13.6(3)
C12 N2 C3 C5 -18.1(4)
B1 N2 C3 C5 167.9(2)
C1 C2 C3 N2 -14.6(3)
C1 C2 C3 C5 163.9(2)
C1 N1 C6 C7 -116.7(2)
B1 N1 C6 C7 54.0(3)
C1 N1 C6 C11 62.0(3)
B1 N1 C6 C11 -127.3(2)
C11 C6 C7 O1 178.7(2)
N1 C6 C7 O1 -2.6(3)
C11 C6 C7 C8 -2.4(3)
N1 C6 C7 C8 176.32(19)
O1 C7 C8 C9 179.6(2)
C6 C7 C8 C9 0.6(3)
C7 C8 C9 C10 0.8(3)
C8 C9 C10 C11 -0.4(3)
C9 C10 C11 C6 -1.4(3)
C7 C6 C11 C10 2.8(3)
N1 C6 C11 C10 -175.94(19)
C3 N2 C12 C17 16.4(4)
B1 N2 C12 C17 -169.0(2)
C3 N2 C12 C13 -164.7(2)
B1 N2 C12 C13 10.0(2)
C17 C12 C13 O2 178.38(18)
N2 C12 C13 O2 -0.8(2)
C17 C12 C13 C14 -0.7(3)
N2 C12 C13 C14 -179.8(2)
C14 C13 O2 B1 169.8(2)
C12 C13 O2 B1 -9.2(2)
O12 B1 O2 C13 -109.3(2)
N1 B1 O2 C13 130.46(19)
N2 B1 O2 C13 14.3(2)
O2 C13 C14 C15 -179.0(2)
C12 C13 C14 C15 0.0(3)
C13 C14 C15 C16 0.2(3)
C14 C15 C16 C17 0.3(4)
C13 C12 C17 C16 1.2(3)
N2 C12 C17 C16 -179.9(2)
C15 C16 C17 C12 -1.1(3)
O2 B1 O12 B2 71.0(3)
N1 B1 O12 B2 -163.56(18)
N2 B1 O12 B2 -46.1(3)
B1 O12 B2 O4 70.1(3)
B1 O12 B2 N3 -165.15(18)
B1 O12 B2 N4 -47.4(3)
O12 B2 N3 C18 79.8(2)
O4 B2 N3 C18 -155.91(18)
N4 B2 N3 C18 -42.6(2)
O12 B2 N3 C23 -96.0(2)
O4 B2 N3 C23 28.3(3)
N4 B2 N3 C23 141.68(18)
O12 B2 N4 C20 -74.5(3)
O4 B2 N4 C20 162.53(18)
N3 B2 N4 C20 42.3(2)
O12 B2 N4 C29 112.40(19)
O4 B2 N4 C29 -10.6(2)
N3 B2 N4 C29 -130.83(18)
C23 N3 C18 C19 -166.5(2)
B2 N3 C18 C19 17.8(3)
C23 N3 C18 C21 14.3(3)
B2 N3 C18 C21 -161.4(2)
N3 C18 C19 C20 14.4(3)
C21 C18 C19 C20 -166.4(2)
C29 N4 C20 C19 156.2(2)
B2 N4 C20 C19 -14.9(3)
C29 N4 C20 C22 -21.2(3)
B2 N4 C20 C22 167.7(2)
C18 C19 C20 N4 -15.9(3)
C18 C19 C20 C22 161.5(2)
C18 N3 C23 C28 61.8(3)
B2 N3 C23 C28 -122.7(2)
C18 N3 C23 C24 -120.8(2)
B2 N3 C23 C24 54.7(3)
C28 C23 C24 O3 -178.9(2)
N3 C23 C24 O3 3.6(3)
C28 C23 C24 C25 -0.9(3)
N3 C23 C24 C25 -178.33(18)
O3 C24 C25 C26 178.77(19)
C23 C24 C25 C26 0.6(3)
C24 C25 C26 C27 -0.9(3)
C25 C26 C27 C28 1.4(3)
C26 C27 C28 C23 -1.7(3)
C24 C23 C28 C27 1.5(3)
N3 C23 C28 C27 178.90(19)
C20 N4 C29 C34 14.9(4)
B2 N4 C29 C34 -173.2(2)
C20 N4 C29 C30 -164.7(2)
B2 N4 C29 C30 7.2(2)
C34 C29 C30 O4 179.61(18)
N4 C29 C30 O4 -0.8(2)
C34 C29 C30 C31 -0.6(3)
N4 C29 C30 C31 179.01(19)
C31 C30 O4 B2 173.9(2)
C29 C30 O4 B2 -6.4(2)
O12 B2 O4 C30 -113.89(19)
N3 B2 O4 C30 125.86(19)
N4 B2 O4 C30 10.0(2)
O4 C30 C31 C32 179.20(19)
C29 C30 C31 C32 -0.5(3)
C30 C31 C32 C33 1.2(3)
C31 C32 C33 C34 -0.7(3)
C30 C29 C34 C33 1.1(3)
N4 C29 C34 C33 -178.4(2)
C32 C33 C34 C29 -0.5(3)
